data_1529591
loop_
_publ_author_name
'Barbier, J.'

_publ_section_title
;
 In1.2 Ga.8 Mg O4: Powder Neutron Refinement and Crystal Chemistry
;
_journal_name_full 'Journal of Solid State Chemistry'
_journal_page_first 115
_journal_page_last 121
_journal_volume 82
_journal_year 1989
_chemical_formula_sum 'Ga0.8 In1.2 Mg O4'
_chemical_name_systematic 'In1.2 Ga0.8 Mg O4'
_space_group_IT_number 166
_symmetry_space_group_name_Hall '-R 3 2"'
_symmetry_space_group_name_H-M 'R -3 m :H'
_cell_angle_alpha 90
_cell_angle_beta 90
_cell_angle_gamma 120
_cell_formula_units_Z 3
_cell_length_a 3.3243
_cell_length_b 3.3243
_cell_length_c 25.954
_cell_volume 248.391
_citation_journal_id_ASTM JSSCBI
_cod_data_source_file Barbier_JSSCBI_1989_1831.cif
_cod_data_source_block Ga0.8In1.2Mg1O4
_cod_original_cell_volume 248.3907
_cod_original_formula_sum 'Ga0.8 In1.2 Mg1 O4'
_cod_database_code 1529591

loop_
_symmetry_equiv_pos_as_xyz
x,y,z
-y,x-y,z
-x+y,-x,z
y,x,-z
-x,-x+y,-z
x-y,-y,-z
-x,-y,-z
y,-x+y,-z
x-y,x,-z
-y,-x,z
x,x-y,z
-x+y,y,z
x+2/3,y+1/3,z+1/3
-y+2/3,x-y+1/3,z+1/3
-x+y+2/3,-x+1/3,z+1/3
y+2/3,x+1/3,-z+1/3
-x+2/3,-x+y+1/3,-z+1/3
x-y+2/3,-y+1/3,-z+1/3
-x+2/3,-y+1/3,-z+1/3
y+2/3,-x+y+1/3,-z+1/3
x-y+2/3,x+1/3,-z+1/3
-y+2/3,-x+1/3,z+1/3
x+2/3,x-y+1/3,z+1/3
-x+y+2/3,y+1/3,z+1/3
x+1/3,y+2/3,z+2/3
-y+1/3,x-y+2/3,z+2/3
-x+y+1/3,-x+2/3,z+2/3
y+1/3,x+2/3,-z+2/3
-x+1/3,-x+y+2/3,-z+2/3
x-y+1/3,-y+2/3,-z+2/3
-x+1/3,-y+2/3,-z+2/3
y+1/3,-x+y+2/3,-z+2/3
x-y+1/3,x+2/3,-z+2/3
-y+1/3,-x+2/3,z+2/3
x+1/3,x-y+2/3,z+2/3
-x+y+1/3,y+2/3,z+2/3

loop_
_atom_site_label
_atom_site_type_symbol
_atom_site_fract_x
_atom_site_fract_y
_atom_site_fract_z
_atom_site_occupancy
_atom_site_U_iso_or_equiv
O2 O-2 0 0 0.1286 1 0.0
In2 In+3 0 0 0.2164 0.1 0.0
Ga1 Ga+3 0 0 0.2164 0.4 0.0
O1 O-2 0 0 0.2929 1 0.0
In1 In+3 0 0 0 1 0.0
Mg1 Mg+2 0 0 0.2164 0.5 0.0
